data_7034118
loop_
_publ_author_name
'Wright, Luka A.'
'Hope, Eric G.'
'Solan, Gregory A.'
'Cross, Warren B.'
'Singh, Kuldip'

_publ_section_title
;
 O,N,N-Pincer ligand effects on oxidatively induced carbon-chlorine
 coupling reactions at palladium.
;
_journal_issue 13
_journal_name_full 'Dalton transactions (Cambridge, England : 2003)'
_journal_page_first 6040
_journal_page_last 6051
_journal_paper_doi 10.1039/c5dt00062a
_journal_volume 44
_journal_year 2015
_chemical_formula_moiety 'C28 H34 N2 O3 Pd, C H2 Cl2'
_chemical_formula_sum 'C29 H36 Cl2 N2 O3 Pd'
_chemical_formula_weight 637.90
_chemical_name_systematic
; 
 ? 
;
_space_group_IT_number 14
_symmetry_cell_setting monoclinic
_symmetry_space_group_name_Hall '-P 2ybc'
_symmetry_space_group_name_H-M 'P 1 21/c 1'
_atom_sites_solution_hydrogens geom
_atom_sites_solution_primary direct
_atom_sites_solution_secondary difmap
_audit_creation_method SHELXL-97
_audit_update_record
;
2014-12-19 deposited with the CCDC.
2015-02-18 downloaded from the CCDC.
;
_cell_angle_alpha 90.00
_cell_angle_beta 116.252(5)
_cell_angle_gamma 90.00
_cell_formula_units_Z 4
_cell_length_a 16.640(6)
_cell_length_b 10.960(4)
_cell_length_c 17.137(6)
_cell_measurement_reflns_used 981
_cell_measurement_temperature 150(2)
_cell_measurement_theta_max 26.653
_cell_measurement_theta_min 2.305
_cell_volume 2803.0(17)
_computing_cell_refinement 'Bruker SMART'
_computing_data_collection 'Bruker SMART'
_computing_data_reduction 'Bruker SHELXTL'
_computing_molecular_graphics 'Bruker SHELXTL'
_computing_publication_material 'Bruker SHELXTL'
_computing_structure_refinement 'SHELXL-97 (Sheldrick, 1997)'
_computing_structure_solution 'SHELXS-97 (Sheldrick, 1990)'
_diffrn_ambient_temperature 150(2)
_diffrn_measured_fraction_theta_full 0.999
_diffrn_measured_fraction_theta_max 0.999
_diffrn_measurement_device_type 'Bruker Apex 2000 CCD area detector'
_diffrn_measurement_method 'phi and omega scans'
_diffrn_radiation_monochromator graphite
_diffrn_radiation_source 'fine-focus sealed tube'
_diffrn_radiation_type MoK\a
_diffrn_radiation_wavelength 0.71073
_diffrn_reflns_av_R_equivalents 0.0497
_diffrn_reflns_av_sigmaI/netI 0.0405
_diffrn_reflns_limit_h_max 20
_diffrn_reflns_limit_h_min -20
_diffrn_reflns_limit_k_max 13
_diffrn_reflns_limit_k_min -13
_diffrn_reflns_limit_l_max 21
_diffrn_reflns_limit_l_min -21
_diffrn_reflns_number 21332
_diffrn_reflns_theta_full 26.00
_diffrn_reflns_theta_max 26.00
_diffrn_reflns_theta_min 2.28
_exptl_absorpt_coefficient_mu 0.886
_exptl_absorpt_correction_T_max 0.831
_exptl_absorpt_correction_T_min 0.660
_exptl_absorpt_correction_type empirical
_exptl_absorpt_process_details
;
absorption correction based on 981 reflections(SADABS);Rint 0.1144 before
correction and 0.0344 after.
;
_exptl_crystal_colour orange
_exptl_crystal_density_diffrn 1.512
_exptl_crystal_density_method 'not measured'
_exptl_crystal_description block
_exptl_crystal_F_000 1312
_exptl_crystal_size_max 0.37
_exptl_crystal_size_mid 0.24
_exptl_crystal_size_min 0.20
_refine_diff_density_max 0.952
_refine_diff_density_min -0.778
_refine_diff_density_rms 0.091
_refine_ls_extinction_method none
_refine_ls_goodness_of_fit_ref 1.059
_refine_ls_hydrogen_treatment constr
_refine_ls_matrix_type full
_refine_ls_number_parameters 341
_refine_ls_number_reflns 5505
_refine_ls_number_restraints 0
_refine_ls_restrained_S_all 1.059
_refine_ls_R_factor_all 0.0439
_refine_ls_R_factor_gt 0.0373
_refine_ls_shift/su_max 0.001
_refine_ls_shift/su_mean 0.000
_refine_ls_structure_factor_coef Fsqd
_refine_ls_weighting_details 'calc w=1/[\s^2^(Fo^2^)+(0.0530P)^2^+0.7350P] where P=(Fo^2^+2Fc^2^)/3'
_refine_ls_weighting_scheme calc
_refine_ls_wR_factor_gt 0.0935
_refine_ls_wR_factor_ref 0.0966
_reflns_number_gt 4829
_reflns_number_total 5505
_reflns_threshold_expression >2sigma(I)
_cod_data_source_file c5dt00062a1.cif
_cod_data_source_block 12020
_cod_depositor_comments
;
The following automatic conversions were performed:

'_symmetry_cell_setting' value 'Monoclinic' changed to 'monoclinic'
according to
/usr/data/users/saulius/crontab/automatic-downloads/rss-feeds/RSC/lib/dictionaries/cif_core.dic
dictionary named 'cif_core.dic' version 2.4.2 from 2011-04-26.

Automatic conversion script
Id: cif_fix_values 3008 2015-01-20 13:52:24Z robertas 

 Adding full bibliography for 7034115--7034122.cif.
;
_cod_original_cell_volume 2803.1(16)
_cod_original_sg_symbol_H-M P2(1)/c
_cod_database_code 7034118

loop_
_symmetry_equiv_pos_as_xyz
'x, y, z'
'-x, y+1/2, -z+1/2'
'-x, -y, -z'
'x, -y-1/2, z-1/2'

loop_
_atom_site_label
_atom_site_type_symbol
_atom_site_fract_x
_atom_site_fract_y
_atom_site_fract_z
_atom_site_U_iso_or_equiv
_atom_site_adp_type
_atom_site_occupancy
_atom_site_symmetry_multiplicity
_atom_site_calc_flag
_atom_site_refinement_flags
Pd1 Pd 0.342032(13) 0.894065(18) 0.267371(13) 0.01976(9) Uani 1 1 d .
O1 O 0.41962(13) 0.76614(18) 0.34245(13) 0.0288(5) Uani 1 1 d .
O2 O 0.35510(13) 0.97499(18) 0.37916(12) 0.0262(4) Uani 1 1 d .
O3 O 0.39988(15) 1.1436(2) 0.33701(14) 0.0357(5) Uani 1 1 d .
N1 N 0.25963(15) 1.0260(2) 0.18758(15) 0.0219(5) Uani 1 1 d .
H1 H 0.2863 1.0804 0.2099 0.026 Uiso 1 1 d R
N2 N 0.33747(14) 0.8258(2) 0.15899(14) 0.0203(5) Uani 1 1 d .
C1 C 0.17081(18) 1.0407(3) 0.18493(18) 0.0243(6) Uani 1 1 d .
C2 C 0.11083(19) 0.9422(3) 0.16309(19) 0.0273(6) Uani 1 1 d .
C3 C 0.0300(2) 0.9589(3) 0.1676(2) 0.0360(8) Uani 1 1 d .
H3 H -0.0104 0.8923 0.1541 0.043 Uiso 1 1 calc R
C4 C 0.0068(2) 1.0684(4) 0.1908(2) 0.0434(9) Uani 1 1 d .
H4 H -0.0487 1.0775 0.1935 0.052 Uiso 1 1 calc R
C5 C 0.0655(2) 1.1648(3) 0.2101(2) 0.0400(8) Uani 1 1 d .
H5 H 0.0492 1.2409 0.2256 0.048 Uiso 1 1 calc R
C6 C 0.1480(2) 1.1552(3) 0.2078(2) 0.0311(7) Uani 1 1 d .
C7 C 0.26910(19) 1.0274(3) 0.10306(18) 0.0240(6) Uani 1 1 d .
C8 C 0.3395(2) 1.1249(3) 0.1142(2) 0.0332(7) Uani 1 1 d .
H8A H 0.3162 1.2055 0.1185 0.050 Uiso 1 1 calc R
H8B H 0.3528 1.1231 0.0640 0.050 Uiso 1 1 calc R
H8C H 0.3943 1.1083 0.1674 0.050 Uiso 1 1 calc R
C9 C 0.1803(2) 1.0580(3) 0.0250(2) 0.0352(7) Uani 1 1 d .
H9A H 0.1365 0.9938 0.0174 0.053 Uiso 1 1 calc R
H9B H 0.1896 1.0635 -0.0275 0.053 Uiso 1 1 calc R
H9C H 0.1580 1.1362 0.0350 0.053 Uiso 1 1 calc R
C10 C 0.30590(19) 0.9048(2) 0.09093(19) 0.0233(6) Uani 1 1 d .
C11 C 0.3103(2) 0.8775(3) 0.0147(2) 0.0300(7) Uani 1 1 d .
H11 H 0.2860 0.9317 -0.0335 0.036 Uiso 1 1 calc R
C12 C 0.3508(2) 0.7693(3) 0.0092(2) 0.0320(7) Uani 1 1 d .
H12 H 0.3569 0.7504 -0.0420 0.038 Uiso 1 1 calc R
C13 C 0.3816(2) 0.6904(3) 0.0776(2) 0.0289(7) Uani 1 1 d .
H13 H 0.4097 0.6166 0.0738 0.035 Uiso 1 1 calc R
C14 C 0.37277(18) 0.7161(3) 0.15365(19) 0.0239(6) Uani 1 1 d .
C15 C 0.39941(19) 0.6271(3) 0.2245(2) 0.0254(6) Uani 1 1 d .
C16 C 0.41947(18) 0.6556(3) 0.31173(19) 0.0243(6) Uani 1 1 d .
C17 C 0.4444(2) 0.5595(3) 0.3734(2) 0.0291(7) Uani 1 1 d .
H17 H 0.4576 0.5778 0.4320 0.035 Uiso 1 1 calc R
C18 C 0.4499(2) 0.4412(3) 0.3508(2) 0.0338(7) Uani 1 1 d .
H18 H 0.4667 0.3786 0.3935 0.041 Uiso 1 1 calc R
C19 C 0.4309(2) 0.4128(3) 0.2658(2) 0.0361(8) Uani 1 1 d .
H19 H 0.4346 0.3308 0.2498 0.043 Uiso 1 1 calc R
C20 C 0.4070(2) 0.5026(3) 0.2056(2) 0.0332(7) Uani 1 1 d .
H20 H 0.3946 0.4814 0.1476 0.040 Uiso 1 1 calc R
C21 C 0.2043(2) 1.2703(3) 0.2274(2) 0.0390(8) Uani 1 1 d .
H21 H 0.2635 1.2475 0.2297 0.047 Uiso 1 1 calc R
C22 C 0.1602(3) 1.3623(4) 0.1537(3) 0.0610(12) Uani 1 1 d .
H22A H 0.1496 1.3240 0.0983 0.091 Uiso 1 1 calc R
H22B H 0.1998 1.4329 0.1641 0.091 Uiso 1 1 calc R
H22C H 0.1030 1.3890 0.1514 0.091 Uiso 1 1 calc R
C23 C 0.2222(3) 1.3280(4) 0.3140(3) 0.0567(11) Uani 1 1 d .
H23A H 0.1668 1.3647 0.3102 0.085 Uiso 1 1 calc R
H23B H 0.2682 1.3912 0.3284 0.085 Uiso 1 1 calc R
H23C H 0.2430 1.2653 0.3595 0.085 Uiso 1 1 calc R
C24 C 0.1283(2) 0.8164(3) 0.1371(2) 0.0346(7) Uani 1 1 d .
H24 H 0.1804 0.8229 0.1230 0.042 Uiso 1 1 calc R
C25 C 0.1536(3) 0.7260(4) 0.2122(3) 0.0552(11) Uani 1 1 d .
H25A H 0.2059 0.7566 0.2632 0.083 Uiso 1 1 calc R
H25B H 0.1679 0.6468 0.1950 0.083 Uiso 1 1 calc R
H25C H 0.1031 0.7165 0.2267 0.083 Uiso 1 1 calc R
C26 C 0.0483(2) 0.7679(4) 0.0561(3) 0.0553(11) Uani 1 1 d .
H26A H -0.0027 0.7554 0.0693 0.083 Uiso 1 1 calc R
H26B H 0.0645 0.6902 0.0386 0.083 Uiso 1 1 calc R
H26C H 0.0320 0.8271 0.0087 0.083 Uiso 1 1 calc R
C27 C 0.3890(2) 1.0836(3) 0.3917(2) 0.0264(6) Uani 1 1 d .
C28 C 0.4161(2) 1.1344(3) 0.4819(2) 0.0381(8) Uani 1 1 d .
H28A H 0.4763 1.1055 0.5210 0.057 Uiso 1 1 calc R
H28B H 0.3735 1.1069 0.5035 0.057 Uiso 1 1 calc R
H28C H 0.4160 1.2238 0.4797 0.057 Uiso 1 1 calc R
C29 C 0.1795(3) 0.9688(4) 0.3997(3) 0.0597(11) Uani 1 1 d .
H29A H 0.2420 0.9437 0.4160 0.072 Uiso 1 1 calc R
H29B H 0.1531 0.9963 0.3384 0.072 Uiso 1 1 calc R
Cl1 Cl 0.12018(11) 0.8421(2) 0.40657(12) 0.1219(7) Uani 1 1 d .
Cl2 Cl 0.18112(17) 1.0893(2) 0.46340(17) 0.1723(11) Uani 1 1 d .

loop_
_atom_site_aniso_label
_atom_site_aniso_U_11
_atom_site_aniso_U_22
_atom_site_aniso_U_33
_atom_site_aniso_U_23
_atom_site_aniso_U_13
_atom_site_aniso_U_12
Pd1 0.02138(13) 0.01931(13) 0.01847(13) -0.00058(8) 0.00871(10) 0.00128(8)
O1 0.0344(12) 0.0230(10) 0.0223(10) -0.0005(8) 0.0064(9) 0.0061(9)
O2 0.0345(11) 0.0231(10) 0.0231(10) -0.0026(8) 0.0146(9) -0.0010(9)
O3 0.0437(14) 0.0308(12) 0.0318(12) -0.0036(10) 0.0159(11) -0.0117(10)
N1 0.0212(12) 0.0216(12) 0.0227(12) -0.0006(10) 0.0096(10) 0.0000(9)
N2 0.0190(11) 0.0226(12) 0.0196(11) -0.0028(10) 0.0090(9) 0.0001(9)
C1 0.0220(14) 0.0300(16) 0.0217(14) 0.0013(12) 0.0105(12) 0.0044(12)
C2 0.0247(15) 0.0335(16) 0.0234(15) -0.0002(13) 0.0104(12) 0.0029(13)
C3 0.0277(17) 0.049(2) 0.0340(18) -0.0039(15) 0.0157(14) -0.0038(15)
C4 0.0278(17) 0.060(2) 0.047(2) -0.0076(18) 0.0211(16) 0.0054(17)
C5 0.0343(18) 0.042(2) 0.046(2) -0.0093(17) 0.0198(16) 0.0092(16)
C6 0.0283(16) 0.0334(17) 0.0295(16) -0.0025(14) 0.0108(13) 0.0077(13)
C7 0.0269(15) 0.0238(14) 0.0229(14) 0.0039(12) 0.0126(12) 0.0044(12)
C8 0.0395(19) 0.0283(16) 0.0415(19) -0.0004(14) 0.0268(16) -0.0046(14)
C9 0.0319(17) 0.047(2) 0.0280(17) 0.0084(15) 0.0141(14) 0.0100(15)
C10 0.0206(14) 0.0247(15) 0.0258(15) -0.0011(12) 0.0112(12) -0.0011(11)
C11 0.0359(17) 0.0324(17) 0.0233(15) -0.0002(13) 0.0145(14) -0.0027(13)
C12 0.0387(18) 0.0376(18) 0.0264(16) -0.0112(14) 0.0204(15) -0.0068(14)
C13 0.0320(16) 0.0259(15) 0.0341(17) -0.0088(13) 0.0195(14) -0.0031(13)
C14 0.0193(14) 0.0247(15) 0.0277(15) -0.0041(12) 0.0104(12) -0.0024(11)
C15 0.0227(15) 0.0234(15) 0.0298(16) -0.0026(12) 0.0113(13) -0.0006(11)
C16 0.0201(14) 0.0227(14) 0.0291(15) -0.0003(12) 0.0099(12) 0.0014(11)
C17 0.0273(15) 0.0282(16) 0.0306(16) 0.0031(13) 0.0118(13) 0.0021(13)
C18 0.0288(16) 0.0262(16) 0.0423(19) 0.0079(14) 0.0120(15) 0.0030(13)
C19 0.0363(18) 0.0200(15) 0.047(2) -0.0044(14) 0.0137(16) 0.0005(13)
C20 0.0382(18) 0.0269(16) 0.0340(17) -0.0067(13) 0.0154(15) 0.0017(13)
C21 0.0335(18) 0.0295(17) 0.053(2) -0.0086(15) 0.0183(17) 0.0051(14)
C22 0.076(3) 0.035(2) 0.071(3) 0.005(2) 0.032(3) 0.004(2)
C23 0.047(2) 0.055(2) 0.064(3) -0.025(2) 0.021(2) 0.0009(19)
C24 0.0293(16) 0.0307(17) 0.049(2) -0.0072(15) 0.0221(15) -0.0054(14)
C25 0.050(2) 0.038(2) 0.081(3) 0.008(2) 0.033(2) -0.0019(17)
C26 0.040(2) 0.062(3) 0.067(3) -0.031(2) 0.027(2) -0.0144(19)
C27 0.0239(15) 0.0239(15) 0.0265(16) -0.0034(12) 0.0068(13) 0.0016(12)
C28 0.050(2) 0.0319(17) 0.0266(17) -0.0091(14) 0.0115(15) 0.0003(15)
C29 0.046(2) 0.083(3) 0.050(2) 0.004(2) 0.021(2) -0.010(2)
Cl1 0.0816(10) 0.1672(17) 0.1169(13) 0.0342(13) 0.0439(9) -0.0458(11)
Cl2 0.156(2) 0.223(3) 0.166(2) -0.1145(19) 0.0978(17) -0.0219(17)

loop_
_atom_type_symbol
_atom_type_description
_atom_type_scat_dispersion_real
_atom_type_scat_dispersion_imag
_atom_type_scat_source
C C 0.0033 0.0016 'International Tables Vol C Tables 4.2.6.8 and 6.1.1.4'
H H 0.0000 0.0000 'International Tables Vol C Tables 4.2.6.8 and 6.1.1.4'
N N 0.0061 0.0033 'International Tables Vol C Tables 4.2.6.8 and 6.1.1.4'
O O 0.0106 0.0060 'International Tables Vol C Tables 4.2.6.8 and 6.1.1.4'
Pd Pd -0.9988 1.0072 'International Tables Vol C Tables 4.2.6.8 and 6.1.1.4'
Cl Cl 0.1484 0.1585 'International Tables Vol C Tables 4.2.6.8 and 6.1.1.4'

loop_
_geom_angle_atom_site_label_1
_geom_angle_atom_site_label_2
_geom_angle_atom_site_label_3
_geom_angle
O1 Pd1 N2 94.99(9)
O1 Pd1 O2 85.90(8)
N2 Pd1 O2 174.90(8)
O1 Pd1 N1 179.16(9)
N2 Pd1 N1 84.46(9)
O2 Pd1 N1 94.71(9)
C16 O1 Pd1 120.77(17)
C27 O2 Pd1 114.56(19)
C1 N1 C7 119.7(2)
C1 N1 Pd1 117.82(17)
C7 N1 Pd1 108.77(16)
C1 N1 H1 107.0
C7 N1 H1 101.2
Pd1 N1 H1 98.8
C10 N2 C14 121.4(2)
C10 N2 Pd1 113.97(18)
C14 N2 Pd1 124.14(19)
C2 C1 C6 120.7(3)
C2 C1 N1 120.7(3)
C6 C1 N1 118.6(3)
C3 C2 C1 118.3(3)
C3 C2 C24 116.8(3)
C1 C2 C24 124.9(3)
C4 C3 C2 122.2(3)
C4 C3 H3 118.9
C2 C3 H3 118.9
C3 C4 C5 118.7(3)
C3 C4 H4 120.6
C5 C4 H4 120.6
C4 C5 C6 122.5(3)
C4 C5 H5 118.7
C6 C5 H5 118.7
C5 C6 C1 117.5(3)
C5 C6 C21 116.7(3)
C1 C6 C21 125.8(3)
N1 C7 C9 111.6(2)
N1 C7 C10 109.7(2)
C9 C7 C10 111.3(2)
N1 C7 C8 106.4(2)
C9 C7 C8 110.2(3)
C10 C7 C8 107.5(2)
C7 C8 H8A 109.5
C7 C8 H8B 109.5
H8A C8 H8B 109.5
C7 C8 H8C 109.5
H8A C8 H8C 109.5
H8B C8 H8C 109.5
C7 C9 H9A 109.5
C7 C9 H9B 109.5
H9A C9 H9B 109.5
C7 C9 H9C 109.5
H9A C9 H9C 109.5
H9B C9 H9C 109.5
N2 C10 C11 121.0(3)
N2 C10 C7 118.0(2)
C11 C10 C7 120.9(3)
C10 C11 C12 118.8(3)
C10 C11 H11 120.6
C12 C11 H11 120.6
C13 C12 C11 119.6(3)
C13 C12 H12 120.2
C11 C12 H12 120.2
C12 C13 C14 121.2(3)
C12 C13 H13 119.4
C14 C13 H13 119.4
N2 C14 C13 117.8(3)
N2 C14 C15 121.0(3)
C13 C14 C15 121.2(3)
C16 C15 C20 116.8(3)
C16 C15 C14 124.9(3)
C20 C15 C14 118.4(3)
O1 C16 C15 125.6(3)
O1 C16 C17 115.9(3)
C15 C16 C17 118.5(3)
C18 C17 C16 121.9(3)
C18 C17 H17 119.1
C16 C17 H17 119.1
C17 C18 C19 119.9(3)
C17 C18 H18 120.1
C19 C18 H18 120.1
C20 C19 C18 119.6(3)
C20 C19 H19 120.2
C18 C19 H19 120.2
C19 C20 C15 123.4(3)
C19 C20 H20 118.3
C15 C20 H20 118.3
C6 C21 C23 113.5(3)
C6 C21 C22 110.0(3)
C23 C21 C22 110.4(3)
C6 C21 H21 107.6
C23 C21 H21 107.6
C22 C21 H21 107.6
C21 C22 H22A 109.5
C21 C22 H22B 109.5
H22A C22 H22B 109.5
C21 C22 H22C 109.5
H22A C22 H22C 109.5
H22B C22 H22C 109.5
C21 C23 H23A 109.5
C21 C23 H23B 109.5
H23A C23 H23B 109.5
C21 C23 H23C 109.5
H23A C23 H23C 109.5
H23B C23 H23C 109.5
C2 C24 C25 111.1(3)
C2 C24 C26 112.3(3)
C25 C24 C26 110.1(3)
C2 C24 H24 107.7
C25 C24 H24 107.7
C26 C24 H24 107.7
C24 C25 H25A 109.5
C24 C25 H25B 109.5
H25A C25 H25B 109.5
C24 C25 H25C 109.5
H25A C25 H25C 109.5
H25B C25 H25C 109.5
C24 C26 H26A 109.5
C24 C26 H26B 109.5
H26A C26 H26B 109.5
C24 C26 H26C 109.5
H26A C26 H26C 109.5
H26B C26 H26C 109.5
O3 C27 O2 124.6(3)
O3 C27 C28 120.5(3)
O2 C27 C28 114.9(3)
C27 C28 H28A 109.5
C27 C28 H28B 109.5
H28A C28 H28B 109.5
C27 C28 H28C 109.5
H28A C28 H28C 109.5
H28B C28 H28C 109.5
Cl2 C29 Cl1 115.1(3)
Cl2 C29 H29A 108.5
Cl1 C29 H29A 108.5
Cl2 C29 H29B 108.5
Cl1 C29 H29B 108.5
H29A C29 H29B 107.5

loop_
_geom_bond_atom_site_label_1
_geom_bond_atom_site_label_2
_geom_bond_distance
Pd1 O1 1.9541(19)
Pd1 N2 1.972(2)
Pd1 O2 2.034(2)
Pd1 N1 2.045(2)
O1 C16 1.321(3)
O2 C27 1.294(3)
O3 C27 1.223(4)
N1 C1 1.467(3)
N1 C7 1.525(4)
N1 H1 0.7407
N2 C10 1.358(4)
N2 C14 1.360(3)
C1 C2 1.404(4)
C1 C6 1.415(4)
C2 C3 1.393(4)
C2 C24 1.516(4)
C3 C4 1.373(5)
C3 H3 0.9500
C4 C5 1.376(5)
C4 H4 0.9500
C5 C6 1.396(4)
C5 H5 0.9500
C6 C21 1.517(5)
C7 C9 1.529(4)
C7 C10 1.529(4)
C7 C8 1.533(4)
C8 H8A 0.9800
C8 H8B 0.9800
C8 H8C 0.9800
C9 H9A 0.9800
C9 H9B 0.9800
C9 H9C 0.9800
C10 C11 1.374(4)
C11 C12 1.388(4)
C11 H11 0.9500
C12 C13 1.362(4)
C12 H12 0.9500
C13 C14 1.403(4)
C13 H13 0.9500
C14 C15 1.465(4)
C15 C16 1.415(4)
C15 C20 1.420(4)
C16 C17 1.417(4)
C17 C18 1.368(4)
C17 H17 0.9500
C18 C19 1.383(5)
C18 H18 0.9500
C19 C20 1.352(5)
C19 H19 0.9500
C20 H20 0.9500
C21 C23 1.517(5)
C21 C22 1.526(5)
C21 H21 1.0000
C22 H22A 0.9800
C22 H22B 0.9800
C22 H22C 0.9800
C23 H23A 0.9800
C23 H23B 0.9800
C23 H23C 0.9800
C24 C25 1.528(5)
C24 C26 1.531(5)
C24 H24 1.0000
C25 H25A 0.9800
C25 H25B 0.9800
C25 H25C 0.9800
C26 H26A 0.9800
C26 H26B 0.9800
C26 H26C 0.9800
C27 C28 1.511(4)
C28 H28A 0.9800
C28 H28B 0.9800
C28 H28C 0.9800
C29 Cl2 1.706(5)
C29 Cl1 1.737(4)
C29 H29A 0.9900
C29 H29B 0.9900

loop_
_geom_hbond_atom_site_label_D
_geom_hbond_atom_site_label_H
_geom_hbond_atom_site_label_A
_geom_hbond_distance_DH
_geom_hbond_distance_HA
_geom_hbond_distance_DA
_geom_hbond_angle_DHA
N1 H1 O3 0.74 2.27 2.895(3) 142.7

loop_
_geom_torsion_atom_site_label_1
_geom_torsion_atom_site_label_2
_geom_torsion_atom_site_label_3
_geom_torsion_atom_site_label_4
_geom_torsion
N2 Pd1 O1 C16 -27.3(2)
O2 Pd1 O1 C16 157.7(2)
O1 Pd1 O2 C27 121.1(2)
N1 Pd1 O2 C27 -59.5(2)
N2 Pd1 N1 C1 119.9(2)
N2 Pd1 N1 C7 -20.52(17)
O2 Pd1 N1 C7 154.43(17)
O1 Pd1 N2 C10 -165.09(19)
N1 Pd1 N2 C10 15.55(19)
O1 Pd1 N2 C14 6.8(2)
N1 Pd1 N2 C14 -172.5(2)
C7 N1 C1 C2 79.3(3)
Pd1 N1 C1 C2 -56.7(3)
C7 N1 C1 C6 -102.9(3)
Pd1 N1 C1 C6 121.1(3)
C6 C1 C2 C3 -2.3(4)
N1 C1 C2 C3 175.5(3)
C6 C1 C2 C24 179.6(3)
N1 C1 C2 C24 -2.6(5)
C1 C2 C3 C4 1.3(5)
C24 C2 C3 C4 179.6(3)
C2 C3 C4 C5 0.1(5)
C3 C4 C5 C6 -0.6(6)
C4 C5 C6 C1 -0.4(5)
C4 C5 C6 C21 177.8(3)
C2 C1 C6 C5 1.8(5)
N1 C1 C6 C5 -176.0(3)
C2 C1 C6 C21 -176.2(3)
N1 C1 C6 C21 6.0(5)
C1 N1 C7 C9 5.8(4)
Pd1 N1 C7 C9 145.4(2)
C1 N1 C7 C10 -118.0(3)
Pd1 N1 C7 C10 21.5(3)
C1 N1 C7 C8 126.1(3)
Pd1 N1 C7 C8 -94.4(2)
C14 N2 C10 C11 -1.4(4)
Pd1 N2 C10 C11 170.8(2)
C14 N2 C10 C7 -178.7(2)
Pd1 N2 C10 C7 -6.6(3)
N1 C7 C10 N2 -10.7(3)
C9 C7 C10 N2 -134.7(3)
C8 C7 C10 N2 104.6(3)
N1 C7 C10 C11 172.0(3)
C9 C7 C10 C11 48.0(4)
C8 C7 C10 C11 -72.8(3)
N2 C10 C11 C12 -2.4(4)
C7 C10 C11 C12 174.9(3)
C10 C11 C12 C13 2.8(5)
C11 C12 C13 C14 0.4(5)
C10 N2 C14 C13 4.6(4)
Pd1 N2 C14 C13 -166.8(2)
C10 N2 C14 C15 -174.6(2)
Pd1 N2 C14 C15 14.1(4)
C12 C13 C14 N2 -4.1(4)
C12 C13 C14 C15 175.1(3)
N2 C14 C15 C16 -21.6(4)
C13 C14 C15 C16 159.3(3)
N2 C14 C15 C20 159.2(3)
C13 C14 C15 C20 -19.9(4)
Pd1 O1 C16 C15 28.7(4)
Pd1 O1 C16 C17 -153.3(2)
C20 C15 C16 O1 177.2(3)
C14 C15 C16 O1 -2.0(5)
C20 C15 C16 C17 -0.7(4)
C14 C15 C16 C17 -180.0(3)
O1 C16 C17 C18 -177.8(3)
C15 C16 C17 C18 0.3(4)
C16 C17 C18 C19 0.0(5)
C17 C18 C19 C20 0.0(5)
C18 C19 C20 C15 -0.4(5)
C16 C15 C20 C19 0.8(5)
C14 C15 C20 C19 -179.9(3)
C5 C6 C21 C23 55.1(4)
C1 C6 C21 C23 -126.9(3)
C5 C6 C21 C22 -69.2(4)
C1 C6 C21 C22 108.8(4)
C3 C2 C24 C25 -75.4(4)
C1 C2 C24 C25 102.8(4)
C3 C2 C24 C26 48.4(4)
C1 C2 C24 C26 -133.4(3)
Pd1 O2 C27 O3 11.3(4)
Pd1 O2 C27 C28 -168.3(2)
